data_7009132
loop_
_publ_author_name
'De Munno, Giovanni'
'Medaglia, Marcella'
'Armentano, Donatella'
'Anastassopoulou, Jane'
'Theophanides, Theophilos'

_publ_section_title
;
 New supramolecular complexes of manganese(II) and cobalt(II) with
 nucleic bases. Crystal structures of
 [M(H2O)6(1-Mecyt)6][ClO4]2&#x00B7;H2O, [Co(1-Mecyt)4][ClO4]2 and
 [M(H2O)4(cyt)2][ClO4]2&#x00B7;2cyt&#x00B7;2H2O [M&#x2005;=&#x2005;CoII
 or MnII; cyt&#x2005;=&#x2005;cytosine;
 1-Mecyt&#x2005;=&#x2005;1-methylcytosine]
;
_journal_issue 10
_journal_name_full 'Journal of the Chemical Society, Dalton Transactions'
_journal_page_first 1625
_journal_paper_doi 10.1039/a908901b
_journal_year 2000
_chemical_compound_source 'chemical synthesis'
_chemical_formula_moiety '[Mn(H2O)6(1-Mecyt)6](ClO4)2.H2O'
_chemical_formula_sum 'C30 H56 Cl2 Mn N18 O21'
_chemical_formula_weight 1130.8
_chemical_name_systematic ?
_space_group_IT_number 14
_symmetry_cell_setting monoclinic
_symmetry_space_group_name_Hall '-P 2ybc'
_symmetry_space_group_name_H-M 'P 1 21/c 1'
_cell_angle_alpha 90.
_cell_angle_beta 104.78(2)
_cell_angle_gamma 90.
_cell_formula_units_Z 2
_cell_length_a 7.511(2)
_cell_length_b 32.346(6)
_cell_length_c 10.526(3)
_cell_measurement_radiation 'Mo K\a'
_cell_measurement_temperature 295
_cell_measurement_wavelength 0.710730
_cell_volume 2472.7(11)
_computing_cell_refinement 'Siemens P3/V'
_computing_data_collection 'Siemens P3/V,(VMS vers 4.21/V, 1990)'
_computing_data_reduction 'Siemens SHELXTL-PLUS,(VMS vers 4.21/V , 1990)'
_computing_molecular_graphics 'Siemens XP'
_computing_publication_material 'Siemens SHELXTL-PLUS and PARST'
_computing_structure_refinement 'Siemens SHELXTL-PLUS'
_computing_structure_solution 'Siemens SHELXTL-PLUS'
_diffrn_ambient_temperature 295
_diffrn_measurement_device 'Siemens R3m/V diffractometer'
_diffrn_measurement_method \w
_diffrn_radiation_monochromator 'highly-oriented graphite crystal'
_diffrn_radiation_source 'fine-focus xray_tube'
_diffrn_radiation_type 'Mo K\a'
_diffrn_radiation_wavelength 0.710730
_diffrn_reflns_limit_h_max 9
_diffrn_reflns_limit_h_min 0
_diffrn_reflns_limit_k_max 39
_diffrn_reflns_limit_k_min 0
_diffrn_reflns_limit_l_max 12
_diffrn_reflns_limit_l_min -12
_diffrn_reflns_number 5622
_diffrn_reflns_theta_max 26.0
_diffrn_reflns_theta_min 1.5
_exptl_absorpt_coefficient_mu 4.68
_exptl_crystal_colour colorless
_exptl_crystal_density_diffrn 1.519
_exptl_crystal_description parallelepiped
_exptl_crystal_F_000 1178
_exptl_crystal_size_max 0.39
_exptl_crystal_size_mid 0.22
_exptl_crystal_size_min 0.11
_refine_diff_density_max 0.37
_refine_diff_density_min -0.32
_refine_ls_extinction_method none
_refine_ls_goodness_of_fit_obs 1.40
_refine_ls_hydrogen_treatment '"riding model" with fixed isotropic U'
_refine_ls_matrix_type full
_refine_ls_number_parameters 346
_refine_ls_number_reflns 2234
_refine_ls_R_factor_all 11.58
_refine_ls_R_factor_obs 5.53
_refine_ls_shift/esd_max 0.002
_refine_ls_shift/esd_mean 0.000
_refine_ls_structure_factor_coef F
_refine_ls_weighting_details 'w = 1/(\s^2^(F)+ 0.0008*F^2^))'
_refine_ls_weighting_scheme calc
_refine_ls_wR_factor_all 7.37
_refine_ls_wR_factor_obs 6.33
_reflns_number_observed 2234
_reflns_number_total 4886
_reflns_observed_criterion >2\s(I)
_cod_data_source_file a908901b.txt
_cod_data_source_block (1)
_cod_depositor_comments
;
The following automatic conversions were performed:

'_refine_ls_weighting_scheme' value '1/(\s^2^(F)+ 0.0008*F^2^))' was
changed to 'calc'. New tag '_refine_ls_weighting_details' was
created. The value of the new tag was set to 'w = 1/(\s^2^(F)+
0.0008*F^2^))'.

Automatic conversion script
Id: cif_fix_values 3143 2015-03-26 13:38:13Z robertas 
;
_cod_original_sg_symbol_H-M 'P 1 2/m 1'
_cod_database_code 7009132

loop_
_symmetry_equiv_pos_as_xyz
x,y,z
-x,1/2+y,1/2-z
-x,-y,-z
x,1/2-y,1/2+z

loop_
_atom_site_aniso_label
_atom_site_aniso_U_11
_atom_site_aniso_U_22
_atom_site_aniso_U_33
_atom_site_aniso_U_23
_atom_site_aniso_U_13
_atom_site_aniso_U_12
_atom_site_aniso_type_symbol
Mn1 0.162(2) 0.0412(7) 0.0297(6) -0.0051(6) -0.0031(8) 0.0293(9) Mn
O3 0.114(4) 0.050(2) 0.032(2) -0.001(2) 0.003(2) 0.026(2) O
O4 0.178(6) 0.049(3) 0.129(4) -0.017(3) -0.063(5) 0.029(3) O
O5 0.195(6) 0.056(3) 0.043(2) -0.008(2) 0.005(3) 0.045(3) O
N1 0.047(3) 0.052(3) 0.042(3) -0.011(2) 0.006(2) -0.005(2) N
C1 0.068(5) 0.066(4) 0.067(4) -0.025(3) 0.012(4) -0.010(4) C
C2 0.045(4) 0.054(3) 0.034(3) -0.000(3) 0.012(3) -0.004(3) C
O2 0.063(3) 0.054(2) 0.045(2) 0.004(2) 0.001(2) 0.012(2) O
N3 0.049(3) 0.045(3) 0.034(2) -0.001(2) 0.008(2) 0.002(2) N
C4 0.044(4) 0.047(3) 0.044(3) -0.000(3) 0.013(3) 0.002(3) C
N4 0.069(4) 0.057(3) 0.052(3) -0.003(2) -0.000(3) 0.014(3) N
C5 0.048(4) 0.069(4) 0.037(3) -0.002(3) -0.000(3) 0.009(3) C
C6 0.054(4) 0.079(5) 0.034(3) -0.008(3) -0.000(3) -0.002(4) C
N11 0.068(4) 0.041(3) 0.073(3) -0.007(3) 0.017(3) -0.007(3) N
C11 0.106(6) 0.071(5) 0.100(6) -0.018(4) 0.027(5) -0.016(4) C
C21 0.051(4) 0.049(3) 0.066(4) -0.002(3) 0.016(3) -0.005(3) C
O21 0.087(4) 0.072(3) 0.070(3) 0.015(2) -0.004(3) 0.010(3) O
N31 0.077(4) 0.040(3) 0.060(3) 0.005(2) 0.015(3) -0.007(3) N
C41 0.069(5) 0.054(4) 0.064(4) 0.010(3) 0.011(4) -0.012(4) C
N41 0.136(6) 0.070(4) 0.057(3) 0.008(3) -0.001(4) -0.019(4) N
C51 0.073(5) 0.050(4) 0.082(5) 0.018(3) 0.002(4) -0.006(4) C
C61 0.070(5) 0.036(3) 0.108(6) 0.008(4) 0.025(5) 0.001(3) C
N12 0.053(3) 0.053(3) 0.057(3) -0.004(2) 0.002(3) 0.016(3) N
C12 0.074(5) 0.086(5) 0.065(4) 0.007(4) -0.006(4) 0.025(4) C
C22 0.066(5) 0.066(4) 0.058(4) -0.020(3) -0.006(4) 0.018(4) C
O22 0.114(4) 0.086(3) 0.068(3) -0.038(3) -0.031(3) 0.045(3) O
N32 0.078(4) 0.048(3) 0.053(3) -0.014(2) -0.006(3) 0.012(3) N
C42 0.046(4) 0.057(4) 0.052(4) -0.009(3) 0.007(3) 0.002(3) C
N42 0.080(4) 0.060(3) 0.045(3) -0.011(2) 0.005(3) 0.010(3) N
C52 0.064(4) 0.046(3) 0.058(4) -0.014(3) 0.011(4) 0.004(3) C
C62 0.054(4) 0.047(3) 0.072(4) -0.001(3) 0.018(4) 0.003(3) C
Cl1 0.078(1) 0.0463(8) 0.0494(9) -0.0026(7) 0.0040(9) 0.0069(9) Cl
O6 0.187(6) 0.109(4) 0.058(3) 0.012(3) -0.030(4) 0.021(4) O
O7 0.190(7) 0.191(7) 0.240(9) 0.033(6) 0.145(8) -0.010(6) O
O8 0.178(6) 0.068(3) 0.107(4) -0.019(3) -0.057(4) -0.004(3) O
O9 0.153(5) 0.075(3) 0.134(5) -0.037(3) -0.016(4) 0.055(3) O
O10 0.19(1) 0.34(2) 0.23(1) -0.10(1) 0.09(1) -0.02(1) O

loop_
_atom_site_label
_atom_site_occupancy
_atom_site_fract_x
_atom_site_fract_y
_atom_site_fract_z
_atom_site_U_iso_or_equiv
_atom_site_thermal_displace_type
_atom_site_type_symbol
_atom_site_calc_flag
_atom_site_calc_attached_atom
_atom_site_disorder_group
Mn1 1.00 0. 0. 0. 0.0821(7) Uani Mn ? ? ?
O3 1.00 0.1144(7) -0.0452(1) 0.1526(3) 0.069(2) Uani O ? ? ?
O4 1.00 0.2357(9) 0.0409(1) 0.0778(6) 0.129(3) Uani O ? ? ?
O5 1.00 -0.1504(8) 0.0276(1) 0.1241(4) 0.103(2) Uani O ? ? ?
N1 1.00 0.2539(6) 0.0316(1) 0.5657(4) 0.049(2) Uani N ? ? ?
C1 1.00 0.2156(9) 0.0742(2) 0.5982(6) 0.070(3) Uani C ? ? ?
C2 1.00 0.1642(8) 0.0160(2) 0.4444(5) 0.046(2) Uani C ? ? ?
O2 1.00 0.0527(5) 0.0388(1) 0.3675(3) 0.057(1) Uani O ? ? ?
N3 1.00 0.2003(6) -0.0228(1) 0.4119(4) 0.044(2) Uani N ? ? ?
C4 1.00 0.3185(8) -0.0468(2) 0.4981(5) 0.046(2) Uani C ? ? ?
N4 1.00 0.3473(7) -0.0849(1) 0.4625(5) 0.062(2) Uani N ? ? ?
C5 1.00 0.4118(8) -0.0314(2) 0.6241(5) 0.054(2) Uani C ? ? ?
C6 1.00 0.3735(8) 0.0072(2) 0.6520(5) 0.058(2) Uani C ? ? ?
N11 1.00 0.2631(7) 0.1839(1) 0.2530(5) 0.063(2) Uani N ? ? ?
C11 1.00 0.333(1) 0.2025(2) 0.3807(7) 0.096(3) Uani C ? ? ?
C21 1.00 0.2900(9) 0.1416(2) 0.2385(6) 0.058(2) Uani C ? ? ?
O21 1.00 0.3717(7) 0.1211(1) 0.3345(4) 0.080(2) Uani O ? ? ?
N31 1.00 0.2210(7) 0.1242(1) 0.1180(5) 0.062(2) Uani N ? ? ?
C41 1.00 0.1366(9) 0.1477(2) 0.0169(6) 0.065(3) Uani C ? ? ?
N41 1.00 0.0693(8) 0.1290(2) -0.0982(5) 0.092(3) Uani N ? ? ?
C51 1.00 0.1139(9) 0.1906(2) 0.0282(7) 0.072(3) Uani C ? ? ?
C61 1.00 0.1792(9) 0.2070(2) 0.1468(8) 0.074(3) Uani C ? ? ?
N12 1.00 0.4317(6) -0.1591(1) 0.0553(5) 0.057(2) Uani N ? ? ?
C12 1.00 0.5334(9) -0.1713(2) 0.1890(6) 0.079(3) Uani C ? ? ?
C22 1.00 0.3644(9) -0.1194(2) 0.0334(6) 0.067(3) Uani C ? ? ?
O22 1.00 0.3938(7) -0.0947(1) 0.1285(4) 0.095(2) Uani O ? ? ?
N32 1.00 0.2644(7) -0.1080(1) -0.0876(5) 0.063(2) Uani N ? ? ?
C42 1.00 0.2303(8) -0.1356(2) -0.1851(6) 0.054(2) Uani C ? ? ?
N42 1.00 0.1270(7) -0.1233(1) -0.3015(4) 0.064(2) Uani N ? ? ?
C52 1.00 0.3060(8) -0.1759(2) -0.1668(6) 0.058(2) Uani C ? ? ?
C62 1.00 0.4001(8) -0.1863(2) -0.0456(6) 0.060(3) Uani C ? ? ?
Cl1 1.00 0.0659(3) -0.19630(4) -0.6021(1) 0.0607(6) Uani Cl ? ? ?
O6 1.00 0.1459(9) -0.2147(2) -0.4821(5) 0.125(3) Uani O ? ? ?
O7 1.00 0.200(1) -0.1867(2) -0.6676(9) 0.210(5) Uani O ? ? ?
O8 1.00 -0.0507(9) -0.2241(1) -0.6826(5) 0.127(3) Uani O ? ? ?
O9 1.00 -0.0236(8) -0.1598(1) -0.5874(6) 0.128(3) Uani O ? ? ?
O10 1.00 0.5 0. 0. 0.258(9) Uani O ? ? ?
H41B 1.00 0.0793(8) 0.1011(2) -0.1057(5) 0.06 iso H ? N41 ?
H4A 1.00 0.4239(7) -0.1014(1) 0.5201(5) 0.06 iso H ? N4 ?
H51 1.00 0.0597(9) 0.2080(2) -0.0463(7) 0.06 iso H ? C51 ?
H4B 1.00 0.2925(7) -0.0946(1) 0.3814(5) 0.06 iso H ? N4 ?
H61 1.00 0.1652(9) 0.2364(2) 0.1606(8) 0.06 iso H ? C61 ?
H3W 1.00 0.272(6) 0.0692(5) 0.075(5) 0.06 iso H ? O4 ?
H5 1.00 0.4943(8) -0.0492(2) 0.6841(5) 0.06 iso H ? C5 ?
H12A 1.00 0.5410(9) -0.1480(2) 0.2486(6) 0.06 iso H ? C12 ?
H12B 1.00 0.4781(9) -0.1946(2) 0.2223(6) 0.06 iso H ? C12 ?
H12C 1.00 0.6519(9) -0.1791(2) 0.1825(6) 0.06 iso H ? C12 ?
H1A 1.00 0.2861(9) 0.0805(2) 0.6859(6) 0.06 iso H ? C1 ?
H6 1.00 0.4351(8) 0.0184(2) 0.7368(5) 0.06 iso H ? C6 ?
H1B 1.00 0.2408(9) 0.0944(2) 0.5365(6) 0.06 iso H ? C1 ?
H1C 1.00 0.0904(9) 0.0753(2) 0.5976(6) 0.06 iso H ? C1 ?
H11A 1.00 0.308(1) 0.2320(2) 0.3780(7) 0.06 iso H ? C11 ?
H42A 1.00 0.1046(7) -0.1412(1) -0.3707(4) 0.06 iso H ? N42 ?
H42B 1.00 0.0792(7) -0.0974(1) -0.3110(4) 0.06 iso H ? N42 ?
H11B 1.00 0.281(1) 0.1893(2) 0.4453(7) 0.06 iso H ? C11 ?
H52 1.00 0.2885(8) -0.1953(2) -0.2395(6) 0.06 iso H ? C52 ?
H11C 1.00 0.461(1) 0.1984(2) 0.4049(7) 0.06 iso H ? C11 ?
H62 1.00 0.4500(8) -0.2139(2) -0.0297(6) 0.06 iso H ? C62 ?
H4W 1.00 0.349(4) 0.028(1) 0.078(6) 0.06 iso H ? O4 ?
H2W 1.00 0.147(6) -0.039(1) 0.244(1) 0.06 iso H ? O3 ?
H5W 1.00 -0.207(6) 0.0543(7) 0.110(4) 0.06 iso H ? O5 ?
H6W 1.00 -0.075(6) 0.031(1) 0.212(2) 0.06 iso H ? O5 ?
H1W 1.00 0.223(4) -0.059(1) 0.144(4) 0.06 iso H ? O3 ?
H41A 1.00 0.0154(8) 0.1444(2) -0.1696(5) 0.06 iso H ? N41 ?

loop_
_atom_type_symbol
_atom_type_description
_atom_type_oxidation_number
_atom_type_number_in_cell
_atom_type_scat_dispersion_real
_atom_type_scat_dispersion_imag
_atom_type_scat_source
C Carbon 0 60 0.0020 0.0020 Internat_Tables_Vol_IV_Table_2.3.1
H Hydrogen 0 112 0.0000 0.0000 Internat_Tables_Vol_IV_Table_2.3.1
N Nitrogen 0 36 0.0040 0.0030 Internat_Tables_Vol_IV_Table_2.3.1
O Oxygen 0 42 0.0080 0.0060 Internat_Tables_Vol_IV_Table_2.3.1
Cl Chlorine 0 4 0.1320 0.1590 Internat_Tables_Vol_IV_Table_2.3.1
Mn Manganese 0 2 0.2950 0.7290 Internat_Tables_Vol_IV_Table_2.3.1

loop_
_diffrn_attenuator_code
_diffrn_attenuator_scale
? ?

loop_
_geom_angle_atom_site_label_1
_geom_angle_atom_site_label_2
_geom_angle_atom_site_label_3
_geom_angle
_geom_angle_site_symmetry_1
_geom_angle_site_symmetry_2
_geom_angle_site_symmetry_3
O3 Mn1 O4 90.0(2) . . .
O3 Mn1 O5 90.0(1) . . .
O4 Mn1 O5 91.2(2) . . .
O3 Mn1 O4 90.0(2) . . 3_555
O3 Mn1 O5 90.0(1) . . 3_555
O4 Mn1 O5 88.8(2) . . 3_555
C2 N1 C6 119.3(4) . . .
C1 N1 C6 121.8(5) . . .
C1 N1 C2 118.9(4) . . .
N1 C2 N3 119.7(5) . . .
N1 C2 O2 118.1(5) . . .
O2 C2 N3 122.2(5) . . .
C2 N3 C4 120.5(5) . . .
N3 C4 C5 120.8(5) . . .
N3 C4 N4 118.4(5) . . .
N4 C4 C5 120.9(5) . . .
C4 C5 C6 116.9(5) . . .
N1 C6 C5 122.8(5) . . .
C21 N11 C61 119.8(5) . . .
C11 N11 C61 121.3(6) . . .
C11 N11 C21 118.8(5) . . .
N11 C21 N31 118.3(5) . . .
N11 C21 O21 119.6(5) . . .
O21 C21 N31 122.1(6) . . .
C21 N31 C41 120.0(5) . . .
N31 C41 C51 122.6(5) . . .
N31 C41 N41 117.6(6) . . .
N41 C41 C51 119.8(6) . . .
C41 C51 C61 116.6(6) . . .
N11 C61 C51 122.5(7) . . .
C22 N12 C62 119.4(5) . . .
C12 N12 C62 121.4(5) . . .
C12 N12 C22 119.2(5) . . .
N12 C22 N32 120.2(5) . . .
N12 C22 O22 118.5(5) . . .
O22 C22 N32 121.2(5) . . .
C22 N32 C42 119.5(5) . . .
N32 C42 C52 121.3(5) . . .
N32 C42 N42 117.4(5) . . .
N42 C42 C52 121.3(5) . . .
C42 C52 C62 117.3(5) . . .
N12 C62 C52 122.1(6) . . .
O8 Cl1 O9 111.9(3) . . .
O7 Cl1 O9 107.3(4) . . .
O7 Cl1 O8 105.4(4) . . .
O6 Cl1 O9 112.0(3) . . .
O6 Cl1 O8 109.7(3) . . .
O6 Cl1 O7 110.3(4) . . .

loop_
_geom_bond_atom_site_label_1
_geom_bond_atom_site_label_2
_geom_bond_distance
_geom_bond_site_symmetry_1
_geom_bond_site_symmetry_2
_geom_bond_publ_flag
Mn1 O3 2.180(3) . . .
Mn1 O4 2.195(6) . . .
Mn1 O5 2.129(6) . . .
N1 C1 1.465(7) . . .
N1 C2 1.379(6) . . .
N1 C6 1.357(7) . . .
C2 O2 1.248(6) . . .
C2 N3 1.346(7) . . .
N3 C4 1.342(6) . . .
C4 N4 1.322(7) . . .
C4 C5 1.422(7) . . .
C5 C6 1.330(9) . . .
N11 C11 1.445(8) . . .
N11 C21 1.397(7) . . .
N11 C61 1.358(8) . . .
C21 O21 1.235(7) . . .
C21 N31 1.363(8) . . .
N31 C41 1.328(7) . . .
C41 N41 1.332(8) . . .
C41 C51 1.409(9) . . .
C51 C61 1.33(1) . . .
N12 C12 1.474(7) . . .
N12 C22 1.377(8) . . .
N12 C62 1.352(8) . . .
C22 O22 1.257(8) . . .
C22 N32 1.355(7) . . .
N32 C42 1.334(7) . . .
C42 N42 1.332(7) . . .
C42 C52 1.416(8) . . .
C52 C62 1.334(8) . . .
Cl1 O6 1.387(5) . . .
Cl1 O7 1.39(1) . . .
Cl1 O8 1.384(5) . . .
Cl1 O9 1.388(5) . . .
